data_4105388
loop_
_publ_author_name
'Swagat K. Mohapatra'
'Susanne B\"uschel'
'Constantin Daniliuc'
'Peter G. Jones'
'Matthias Tamm'

_publ_section_title
;
 Selective Lithiation and Phosphane-Functionalization of
 [(\h7-C7H7)Ti(\h5-C5H5)] (Troticene) and Its Use for the Preparation of
 Early-Late Heterobimetallic Complexes
;
_journal_name_full 'Journal of the American Chemical Society'
_journal_page_first 17014
_journal_page_last 17023
_journal_paper_doi 10.1021/ja9080056
_journal_volume 131
_journal_year 2009
_chemical_formula_sum 'C21 H34 Li N3 Ti'
_chemical_formula_weight 383.35
_chemical_name_systematic
;
 ?
;
_space_group_IT_number 33
_symmetry_cell_setting orthorhombic
_symmetry_space_group_name_Hall 'P 2c -2n'
_symmetry_space_group_name_H-M 'P n a 21'
_atom_sites_solution_hydrogens geom
_atom_sites_solution_primary direct
_atom_sites_solution_secondary difmap
_audit_creation_method SHELXL-97
_cell_angle_alpha 90.00
_cell_angle_beta 90.00
_cell_angle_gamma 90.00
_cell_formula_units_Z 4
_cell_length_a 20.9957(4)
_cell_length_b 7.9976(2)
_cell_length_c 12.6211(2)
_cell_measurement_reflns_used 18974
_cell_measurement_temperature 100(2)
_cell_measurement_theta_max 75.7090
_cell_measurement_theta_min 3.4912
_cell_volume 2119.27(7)
_computing_cell_refinement
;
CrysAlisPro, Oxford Diffraction Ltd.,
Version 1.171.33.40 (release 27-04-2009 CrysAlis171 .NET)
(compiled Apr 27 2009,10:20:11)
;
_computing_data_collection
;
CrysAlisPro, Oxford Diffraction Ltd.,
Version 1.171.33.40 (release 27-04-2009 CrysAlis171 .NET)
(compiled Apr 27 2009,10:20:11)
;
_computing_data_reduction
;
CrysAlisPro, Oxford Diffraction Ltd.,
Version 1.171.33.40 (release 27-04-2009 CrysAlis171 .NET)
(compiled Apr 27 2009,10:20:11)
;
_computing_molecular_graphics 'Bruker XP'
_computing_publication_material SHELXL-97
_computing_structure_refinement 'SHELXL-97 (Sheldrick, 1997)'
_computing_structure_solution 'SHELXS-97 (Sheldrick, 1990)'
_diffrn_ambient_temperature 100(2)
_diffrn_detector_area_resol_mean 10.3543
_diffrn_measured_fraction_theta_full 1.000
_diffrn_measured_fraction_theta_max 0.993
_diffrn_measurement_device_type 'Xcalibur, Atlas, Nova'
_diffrn_measurement_method '\w scans'
_diffrn_radiation_monochromator mirror
_diffrn_radiation_source 'Nova (Cu) X-ray Source'
_diffrn_radiation_type 'Cu K\a'
_diffrn_radiation_wavelength 1.54184
_diffrn_reflns_av_R_equivalents 0.0388
_diffrn_reflns_av_sigmaI/netI 0.0207
_diffrn_reflns_limit_h_max 26
_diffrn_reflns_limit_h_min -26
_diffrn_reflns_limit_k_max 9
_diffrn_reflns_limit_k_min -10
_diffrn_reflns_limit_l_max 15
_diffrn_reflns_limit_l_min -13
_diffrn_reflns_number 24780
_diffrn_reflns_theta_full 72.50
_diffrn_reflns_theta_max 76.00
_diffrn_reflns_theta_min 4.21
_exptl_absorpt_coefficient_mu 3.461
_exptl_absorpt_correction_T_max 1.00000
_exptl_absorpt_correction_T_min 0.63958
_exptl_absorpt_correction_type multi-scan
_exptl_absorpt_process_details
;
CrysAlisPro, Oxford Diffraction Ltd.,
Version 1.171.33.40 (release 27-04-2009 CrysAlis171 .NET)
(compiled Apr 27 2009,10:20:11)
;
_exptl_crystal_colour green
_exptl_crystal_density_diffrn 1.201
_exptl_crystal_description plate
_exptl_crystal_F_000 824
_exptl_crystal_size_max 0.15
_exptl_crystal_size_mid 0.13
_exptl_crystal_size_min 0.06
_refine_diff_density_max 0.148
_refine_diff_density_min -0.285
_refine_diff_density_rms 0.040
_refine_ls_abs_structure_details 'Flack H D (1983), Acta Cryst. A39, 876-881'
_refine_ls_abs_structure_Flack 0.379(5)
_refine_ls_extinction_method none
_refine_ls_goodness_of_fit_ref 1.092
_refine_ls_hydrogen_treatment
;
The hydrogens of the five- and seven-membered rings were refined freely.
The hydrogens of the methyl groups were refined using rigid groups,
other H atoms were included using a riding model.
;
_refine_ls_matrix_type full
_refine_ls_number_parameters 285
_refine_ls_number_reflns 3869
_refine_ls_number_restraints 56
_refine_ls_restrained_S_all 1.089
_refine_ls_R_factor_all 0.0282
_refine_ls_R_factor_gt 0.0272
_refine_ls_shift/su_max 0.026
_refine_ls_shift/su_mean 0.002
_refine_ls_structure_factor_coef Fsqd
_refine_ls_weighting_details 'calc w=1/[\s^2^(Fo^2^)+(0.0456P)^2^+0.3052P] where P=(Fo^2^+2Fc^2^)/3'
_refine_ls_weighting_scheme calc
_refine_ls_wR_factor_gt 0.0725
_refine_ls_wR_factor_ref 0.0731
_reflns_number_gt 3745
_reflns_number_total 3869
_reflns_threshold_expression >2sigma(I)
_cod_data_source_file ja9080056_si_002.cif
_cod_data_source_block swag10
_cod_database_code 4105388

loop_
_symmetry_equiv_pos_as_xyz
'x, y, z'
'-x, -y, z+1/2'
'x+1/2, -y+1/2, z'
'-x+1/2, y+1/2, z+1/2'

loop_
_atom_site_label
_atom_site_type_symbol
_atom_site_fract_x
_atom_site_fract_y
_atom_site_fract_z
_atom_site_U_iso_or_equiv
_atom_site_adp_type
_atom_site_occupancy
_atom_site_symmetry_multiplicity
_atom_site_calc_flag
_atom_site_refinement_flags
Ti Ti 0.443651(11) 0.51355(3) 0.64660(4) 0.01725(8) Uani 1 1 d .
Li Li 0.62597(13) 0.6541(3) 0.6213(2) 0.0219(6) Uani 1 1 d .
N1 N 0.71821(6) 0.54959(16) 0.63897(15) 0.0228(3) Uani 1 1 d .
N2 N 0.65081(7) 0.80845(18) 0.75226(12) 0.0217(3) Uani 1 1 d .
N3 N 0.62585(7) 0.87254(19) 0.52579(12) 0.0235(3) Uani 1 1 d .
C1 C 0.42402(7) 0.78938(19) 0.65882(19) 0.0272(4) Uani 1 1 d D
H1 H 0.4522(9) 0.884(2) 0.656(2) 0.031(6) Uiso 1 1 d D
C2 C 0.41479(8) 0.7154(2) 0.75957(16) 0.0253(4) Uani 1 1 d D
H2 H 0.4373(9) 0.761(3) 0.8179(14) 0.024(5) Uiso 1 1 d D
C3 C 0.38075(8) 0.5666(3) 0.78495(16) 0.0255(4) Uani 1 1 d D
H3 H 0.3830(11) 0.526(3) 0.8560(13) 0.026(6) Uiso 1 1 d D
C4 C 0.34870(8) 0.4557(2) 0.71560(18) 0.0246(4) Uani 1 1 d D
H4 H 0.3331(11) 0.355(2) 0.7449(19) 0.038(7) Uiso 1 1 d D
C5 C 0.34267(9) 0.4646(2) 0.60351(18) 0.0248(4) Uani 1 1 d D
H5 H 0.3259(10) 0.364(2) 0.5708(17) 0.030(6) Uiso 1 1 d D
C6 C 0.36742(8) 0.5867(2) 0.53325(16) 0.0259(4) Uani 1 1 d D
H6 H 0.3646(10) 0.564(3) 0.4605(11) 0.018(5) Uiso 1 1 d D
C7 C 0.40336(8) 0.7322(2) 0.55882(17) 0.0271(4) Uani 1 1 d D
H7 H 0.4175(12) 0.787(3) 0.4981(15) 0.045(8) Uiso 1 1 d D
C8 C 0.55079(7) 0.4782(2) 0.62417(15) 0.0208(4) Uani 1 1 d .
C9 C 0.53163(8) 0.3859(2) 0.71622(15) 0.0219(3) Uani 1 1 d D
H9 H 0.5411(11) 0.405(3) 0.7897(12) 0.029(6) Uiso 1 1 d D
C10 C 0.48857(8) 0.2550(2) 0.68912(15) 0.0216(4) Uani 1 1 d D
H10 H 0.4688(10) 0.180(2) 0.7371(16) 0.023(5) Uiso 1 1 d D
C11 C 0.48055(8) 0.2606(2) 0.57864(15) 0.0210(3) Uani 1 1 d D
H11 H 0.4522(9) 0.187(3) 0.5444(18) 0.026(6) Uiso 1 1 d D
C12 C 0.51860(8) 0.3944(2) 0.53987(15) 0.0208(3) Uani 1 1 d D
H12 H 0.5207(10) 0.423(3) 0.4661(12) 0.024(5) Uiso 1 1 d D
C13 C 0.75414(11) 0.5129(3) 0.5432(2) 0.0366(5) Uani 1 1 d .
H13A H 0.7305 0.4321 0.5000 0.044 Uiso 1 1 calc R
H13B H 0.7956 0.4657 0.5624 0.044 Uiso 1 1 calc R
H13C H 0.7604 0.6161 0.5027 0.044 Uiso 1 1 calc R
C14 C 0.70789(9) 0.3932(2) 0.69724(19) 0.0337(4) Uani 1 1 d .
H14A H 0.7491 0.3445 0.7166 0.040 Uiso 1 1 calc R
H14B H 0.6844 0.3144 0.6524 0.040 Uiso 1 1 calc R
H14C H 0.6833 0.4162 0.7616 0.040 Uiso 1 1 calc R
C15 C 0.75281(8) 0.6719(2) 0.70468(16) 0.0240(4) Uani 1 1 d .
H15A H 0.7676 0.7650 0.6592 0.029 Uiso 1 1 calc R
H15B H 0.7908 0.6175 0.7358 0.029 Uiso 1 1 calc R
C16 C 0.71172(8) 0.7418(2) 0.79316(15) 0.0245(3) Uani 1 1 d .
H16A H 0.7029 0.6523 0.8454 0.029 Uiso 1 1 calc R
H16B H 0.7352 0.8321 0.8299 0.029 Uiso 1 1 calc R
C17 C 0.60325(9) 0.8174(3) 0.83630(16) 0.0313(4) Uani 1 1 d .
H17A H 0.6189 0.8898 0.8933 0.038 Uiso 1 1 calc R
H17B H 0.5953 0.7051 0.8643 0.038 Uiso 1 1 calc R
H17C H 0.5636 0.8635 0.8077 0.038 Uiso 1 1 calc R
C18 C 0.65936(9) 0.9737(2) 0.70219(16) 0.0243(4) Uani 1 1 d .
H18A H 0.7035 0.9844 0.6755 0.029 Uiso 1 1 calc R
H18B H 0.6521 1.0629 0.7553 0.029 Uiso 1 1 calc R
C19 C 0.61280(10) 0.9942(2) 0.61107(17) 0.0260(4) Uani 1 1 d .
H19A H 0.5688 0.9781 0.6374 0.031 Uiso 1 1 calc R
H19B H 0.6161 1.1091 0.5824 0.031 Uiso 1 1 calc R
C20 C 0.57000(10) 0.8573(3) 0.45649(18) 0.0325(4) Uani 1 1 d .
H20A H 0.5610 0.9658 0.4236 0.039 Uiso 1 1 calc R
H20B H 0.5331 0.8216 0.4984 0.039 Uiso 1 1 calc R
H20C H 0.5786 0.7744 0.4012 0.039 Uiso 1 1 calc R
C21 C 0.68007(10) 0.9271(3) 0.46233(17) 0.0363(4) Uani 1 1 d .
H21A H 0.7177 0.9371 0.5077 0.044 Uiso 1 1 calc R
H21B H 0.6706 1.0358 0.4302 0.044 Uiso 1 1 calc R
H21C H 0.6883 0.8449 0.4064 0.044 Uiso 1 1 calc R

loop_
_atom_site_aniso_label
_atom_site_aniso_U_11
_atom_site_aniso_U_22
_atom_site_aniso_U_33
_atom_site_aniso_U_23
_atom_site_aniso_U_13
_atom_site_aniso_U_12
Ti 0.01241(13) 0.01509(12) 0.02425(15) -0.00196(15) -0.00101(13) 0.00147(8)
Li 0.0181(12) 0.0212(12) 0.0263(16) -0.0008(11) -0.0001(10) -0.0016(10)
N1 0.0195(6) 0.0185(6) 0.0305(8) -0.0021(7) 0.0004(7) 0.0002(5)
N2 0.0231(7) 0.0198(7) 0.0223(7) 0.0004(6) 0.0024(6) -0.0025(5)
N3 0.0213(7) 0.0254(7) 0.0239(7) 0.0029(6) -0.0016(6) -0.0023(6)
C1 0.0186(7) 0.0133(6) 0.0497(12) -0.0041(8) 0.0004(8) 0.0012(5)
C2 0.0187(8) 0.0226(9) 0.0347(10) -0.0117(8) -0.0022(7) 0.0037(6)
C3 0.0193(8) 0.0302(9) 0.0270(9) -0.0035(7) 0.0045(7) 0.0042(7)
C4 0.0137(7) 0.0222(8) 0.0379(11) 0.0053(8) 0.0020(7) 0.0001(7)
C5 0.0136(8) 0.0202(8) 0.0405(11) -0.0041(7) -0.0060(7) 0.0009(6)
C6 0.0206(8) 0.0291(9) 0.0278(9) -0.0012(8) -0.0071(7) 0.0067(7)
C7 0.0201(8) 0.0244(9) 0.0368(11) 0.0093(8) -0.0002(7) 0.0059(7)
C8 0.0124(7) 0.0191(7) 0.0309(14) 0.0007(7) 0.0006(6) 0.0019(5)
C9 0.0190(7) 0.0229(8) 0.0238(8) -0.0029(7) -0.0044(6) 0.0059(6)
C10 0.0214(7) 0.0154(8) 0.0282(9) 0.0023(6) 0.0032(7) 0.0039(6)
C11 0.0197(7) 0.0175(8) 0.0259(8) -0.0043(7) 0.0004(7) 0.0024(6)
C12 0.0188(7) 0.0222(8) 0.0215(8) -0.0010(7) 0.0025(6) 0.0042(6)
C13 0.0301(11) 0.0360(11) 0.0437(13) -0.0129(9) 0.0054(10) 0.0009(8)
C14 0.0290(9) 0.0210(9) 0.0509(12) 0.0043(8) -0.0056(9) 0.0007(7)
C15 0.0169(7) 0.0232(8) 0.0319(10) 0.0002(7) -0.0033(7) -0.0022(6)
C16 0.0240(8) 0.0256(8) 0.0239(8) -0.0001(7) -0.0048(7) -0.0029(6)
C17 0.0328(10) 0.0321(9) 0.0290(10) -0.0035(8) 0.0089(8) -0.0031(8)
C18 0.0258(9) 0.0179(8) 0.0293(10) -0.0025(7) 0.0006(7) -0.0004(6)
C19 0.0265(9) 0.0183(8) 0.0333(10) 0.0001(6) 0.0001(7) 0.0030(6)
C20 0.0342(9) 0.0299(10) 0.0335(10) 0.0060(8) -0.0100(8) 0.0002(8)
C21 0.0310(10) 0.0480(12) 0.0298(10) 0.0073(9) 0.0053(8) -0.0054(9)

loop_
_atom_type_symbol
_atom_type_description
_atom_type_scat_dispersion_real
_atom_type_scat_dispersion_imag
_atom_type_scat_source
C C 0.0181 0.0091 'International Tables Vol C Tables 4.2.6.8 and 6.1.1.4'
H H 0.0000 0.0000 'International Tables Vol C Tables 4.2.6.8 and 6.1.1.4'
Li Li 0.0008 0.0003 'International Tables Vol C Tables 4.2.6.8 and 6.1.1.4'
N N 0.0311 0.0180 'International Tables Vol C Tables 4.2.6.8 and 6.1.1.4'
Ti Ti 0.2191 1.8069 'International Tables Vol C Tables 4.2.6.8 and 6.1.1.4'

loop_
_geom_angle_atom_site_label_1
_geom_angle_atom_site_label_2
_geom_angle_atom_site_label_3
_geom_angle
C5 Ti C4 37.30(8)
C5 Ti C6 37.17(8)
C4 Ti C6 70.23(8)
C5 Ti C3 70.14(8)
C4 Ti C3 37.08(7)
C6 Ti C3 91.57(7)
C5 Ti C7 69.87(7)
C4 Ti C7 91.01(7)
C6 Ti C7 37.23(7)
C3 Ti C7 90.87(7)
C5 Ti C2 91.41(7)
C4 Ti C2 70.00(7)
C6 Ti C2 91.44(7)
C3 Ti C2 37.20(7)
C7 Ti C2 69.45(8)
C5 Ti C1 90.84(7)
C4 Ti C1 90.75(7)
C6 Ti C1 69.79(7)
C3 Ti C1 69.59(8)
C7 Ti C1 36.66(8)
C2 Ti C1 36.78(8)
C5 Ti C12 116.10(7)
C4 Ti C12 139.71(7)
C6 Ti C12 103.09(7)
C3 Ti C12 161.95(7)
C7 Ti C12 107.17(7)
C2 Ti C12 149.88(7)
C1 Ti C12 125.23(7)
C5 Ti C8 152.46(7)
C4 Ti C8 154.85(7)
C6 Ti C8 131.38(7)
C3 Ti C8 134.72(7)
C7 Ti C8 114.06(7)
C2 Ti C8 115.78(6)
C1 Ti C8 108.07(6)
C12 Ti C8 36.45(6)
C5 Ti C9 141.80(8)
C4 Ti C9 118.74(7)
C6 Ti C9 161.05(7)
C3 Ti C9 105.22(7)
C7 Ti C9 147.70(7)
C2 Ti C9 107.22(7)
C1 Ti C9 124.03(7)
C12 Ti C9 58.86(7)
C8 Ti C9 36.57(6)
C5 Ti C11 94.25(7)
C4 Ti C11 105.16(7)
C6 Ti C11 103.34(7)
C3 Ti C11 130.57(7)
C7 Ti C11 128.49(8)
C2 Ti C11 162.02(8)
C1 Ti C11 159.66(8)
C12 Ti C11 35.91(6)
C8 Ti C11 61.29(6)
C9 Ti C11 59.01(6)
C5 Ti C10 106.58(7)
C4 Ti C10 95.03(7)
C6 Ti C10 132.15(7)
C3 Ti C10 103.16(7)
C7 Ti C10 163.54(8)
C2 Ti C10 127.01(7)
C1 Ti C10 157.91(7)
C12 Ti C10 59.13(6)
C8 Ti C10 61.40(6)
C9 Ti C10 35.90(6)
C11 Ti C10 35.06(6)
C8 Li N1 114.68(14)
C8 Li N3 123.79(15)
N1 Li N3 112.65(14)
C8 Li N2 123.76(15)
N1 Li N2 85.60(12)
N3 Li N2 87.95(12)
C13 N1 C14 108.73(15)
C13 N1 C15 110.24(14)
C14 N1 C15 110.89(16)
C13 N1 Li 117.75(16)
C14 N1 Li 104.70(13)
C15 N1 Li 104.32(12)
C17 N2 C18 110.51(15)
C17 N2 C16 110.86(15)
C18 N2 C16 111.55(14)
C17 N2 Li 115.19(13)
C18 N2 Li 102.52(13)
C16 N2 Li 105.89(13)
C21 N3 C20 108.73(16)
C21 N3 C19 110.37(16)
C20 N3 C19 109.93(15)
C21 N3 Li 123.84(15)
C20 N3 Li 105.73(14)
C19 N3 Li 97.38(13)
C7 C1 C2 128.76(15)
C7 C1 Ti 71.16(10)
C2 C1 Ti 71.16(10)
C1 C2 C3 128.28(17)
C1 C2 Ti 72.06(10)
C3 C2 Ti 71.11(10)
C4 C3 C2 128.51(19)
C4 C3 Ti 71.24(11)
C2 C3 Ti 71.69(11)
C3 C4 C5 128.7(2)
C3 C4 Ti 71.69(10)
C5 C4 Ti 71.33(12)
C6 C5 C4 128.6(2)
C6 C5 Ti 71.48(10)
C4 C5 Ti 71.38(12)
C5 C6 C7 127.97(19)
C5 C6 Ti 71.36(11)
C7 C6 Ti 71.81(11)
C1 C7 C6 129.09(18)
C1 C7 Ti 72.18(10)
C6 C7 Ti 70.96(10)
C12 C8 C9 103.25(14)
C12 C8 Li 130.78(16)
C9 C8 Li 124.44(15)
C12 C8 Ti 71.61(9)
C9 C8 Ti 71.76(9)
Li C8 Ti 130.89(11)
C10 C9 C8 111.20(16)
C10 C9 Ti 73.94(10)
C8 C9 Ti 71.67(9)
C11 C10 C9 106.90(17)
C11 C10 Ti 72.26(11)
C9 C10 Ti 70.16(10)
C10 C11 C12 107.35(17)
C10 C11 Ti 72.68(11)
C12 C11 Ti 70.15(10)
C11 C12 C8 111.27(16)
C11 C12 Ti 73.95(10)
C8 C12 Ti 71.94(9)
N1 C15 C16 112.22(14)
N2 C16 C15 111.57(14)
N2 C18 C19 110.03(14)
N3 C19 C18 111.20(14)

loop_
_geom_bond_atom_site_label_1
_geom_bond_atom_site_label_2
_geom_bond_distance
Ti C5 2.2235(19)
Ti C4 2.2241(19)
Ti C6 2.2251(18)
Ti C3 2.2300(19)
Ti C7 2.2363(19)
Ti C2 2.2377(18)
Ti C1 2.2495(15)
Ti C12 2.2803(17)
Ti C8 2.2847(16)
Ti C9 2.2860(16)
Ti C11 2.3299(17)
Ti C10 2.3354(17)
Li C8 2.115(3)
Li N1 2.121(3)
Li N3 2.123(3)
Li N2 2.127(3)
N1 C13 1.455(3)
N1 C14 1.467(2)
N1 C15 1.474(2)
N2 C17 1.459(2)
N2 C18 1.476(2)
N2 C16 1.479(2)
N3 C21 1.459(2)
N3 C20 1.468(2)
N3 C19 1.477(2)
C1 C7 1.411(3)
C1 C2 1.416(3)
C2 C3 1.425(3)
C3 C4 1.416(3)
C4 C5 1.422(3)
C5 C6 1.418(3)
C6 C7 1.424(3)
C8 C12 1.428(2)
C8 C9 1.434(3)
C9 C10 1.425(2)
C10 C11 1.405(3)
C11 C12 1.422(2)
C15 C16 1.518(3)
C18 C19 1.518(3)

loop_
_geom_torsion_atom_site_label_1
_geom_torsion_atom_site_label_2
_geom_torsion_atom_site_label_3
_geom_torsion_atom_site_label_4
_geom_torsion
C8 Li N1 C13 95.16(19)
N3 Li N1 C13 -53.6(2)
N2 Li N1 C13 -139.52(14)
C8 Li N1 C14 -25.7(2)
N3 Li N1 C14 -174.47(16)
N2 Li N1 C14 99.60(15)
C8 Li N1 C15 -142.30(16)
N3 Li N1 C15 68.94(18)
N2 Li N1 C15 -16.98(15)
C8 Li N2 C17 -14.9(2)
N1 Li N2 C17 -131.76(14)
N3 Li N2 C17 115.33(14)
C8 Li N2 C18 -134.94(17)
N1 Li N2 C18 108.17(13)
N3 Li N2 C18 -4.74(14)
C8 Li N2 C16 108.03(17)
N1 Li N2 C16 -8.86(14)
N3 Li N2 C16 -121.77(13)
C8 Li N3 C21 -134.17(19)
N1 Li N3 C21 11.3(2)
N2 Li N3 C21 95.65(18)
C8 Li N3 C20 -8.0(2)
N1 Li N3 C20 137.48(16)
N2 Li N3 C20 -138.15(14)
C8 Li N3 C19 105.21(18)
N1 Li N3 C19 -109.34(16)
N2 Li N3 C19 -24.97(14)
C5 Ti C1 C7 -53.40(12)
C4 Ti C1 C7 -90.69(12)
C6 Ti C1 C7 -22.12(11)
C3 Ti C1 C7 -121.80(12)
C2 Ti C1 C7 -144.63(15)
C12 Ti C1 C7 69.91(12)
C8 Ti C1 C7 106.26(11)
C9 Ti C1 C7 143.22(11)
C11 Ti C1 C7 51.3(2)
C10 Ti C1 C7 163.91(17)
C5 Ti C1 C2 91.23(11)
C4 Ti C1 C2 53.93(11)
C6 Ti C1 C2 122.50(11)
C3 Ti C1 C2 22.82(10)
C7 Ti C1 C2 144.63(15)
C12 Ti C1 C2 -145.47(10)
C8 Ti C1 C2 -109.12(11)
C9 Ti C1 C2 -72.15(12)
C11 Ti C1 C2 -164.11(17)
C10 Ti C1 C2 -51.5(2)
C7 C1 C2 C3 -1.8(3)
Ti C1 C2 C3 -46.44(17)
C7 C1 C2 Ti 44.64(17)
C5 Ti C2 C1 -89.52(11)
C4 Ti C2 C1 -120.67(11)
C6 Ti C2 C1 -52.34(11)
C3 Ti C2 C1 -143.04(16)
C7 Ti C2 C1 -21.66(10)
C12 Ti C2 C1 67.32(18)
C8 Ti C2 C1 85.95(11)
C9 Ti C2 C1 124.32(10)
C11 Ti C2 C1 162.04(18)
C10 Ti C2 C1 158.39(9)
C5 Ti C2 C3 53.52(12)
C4 Ti C2 C3 22.37(11)
C6 Ti C2 C3 90.70(12)
C7 Ti C2 C3 121.38(12)
C1 Ti C2 C3 143.04(16)
C12 Ti C2 C3 -149.64(14)
C8 Ti C2 C3 -131.01(11)
C9 Ti C2 C3 -92.64(12)
C11 Ti C2 C3 -54.9(2)
C10 Ti C2 C3 -58.57(13)
C1 C2 C3 C4 0.9(3)
Ti C2 C3 C4 -45.87(18)
C1 C2 C3 Ti 46.78(17)
C5 Ti C3 C4 22.34(12)
C6 Ti C3 C4 53.30(12)
C7 Ti C3 C4 90.53(12)
C2 Ti C3 C4 143.62(17)
C1 Ti C3 C4 121.03(13)
C12 Ti C3 C4 -91.3(2)
C8 Ti C3 C4 -143.38(11)
C9 Ti C3 C4 -117.80(11)
C11 Ti C3 C4 -55.81(14)
C10 Ti C3 C4 -80.79(12)
C5 Ti C3 C2 -121.28(12)
C4 Ti C3 C2 -143.62(17)
C6 Ti C3 C2 -90.32(11)
C7 Ti C3 C2 -53.08(12)
C1 Ti C3 C2 -22.59(11)
C12 Ti C3 C2 125.1(2)
C8 Ti C3 C2 73.00(14)
C9 Ti C3 C2 98.58(12)
C11 Ti C3 C2 160.57(11)
C10 Ti C3 C2 135.59(11)
C2 C3 C4 C5 0.3(3)
Ti C3 C4 C5 -45.8(2)
C2 C3 C4 Ti 46.03(17)
C5 Ti C4 C3 -143.85(19)
C6 Ti C4 C3 -121.60(13)
C7 Ti C4 C3 -90.10(12)
C2 Ti C4 C3 -22.44(11)
C1 Ti C4 C3 -53.44(12)
C12 Ti C4 C3 151.37(12)
C8 Ti C4 C3 85.8(2)
C9 Ti C4 C3 76.76(12)
C11 Ti C4 C3 139.38(12)
C10 Ti C4 C3 105.22(12)
C6 Ti C4 C5 22.24(12)
C3 Ti C4 C5 143.85(19)
C7 Ti C4 C5 53.75(14)
C2 Ti C4 C5 121.41(14)
C1 Ti C4 C5 90.41(14)
C12 Ti C4 C5 -64.78(17)
C8 Ti C4 C5 -130.30(17)
C9 Ti C4 C5 -139.39(13)
C11 Ti C4 C5 -76.77(13)
C10 Ti C4 C5 -110.93(13)
C3 C4 C5 C6 0.2(4)
Ti C4 C5 C6 -45.7(2)
C3 C4 C5 Ti 45.9(2)
C4 Ti C5 C6 143.87(19)
C3 Ti C5 C6 121.65(13)
C7 Ti C5 C6 23.05(11)
C2 Ti C5 C6 90.52(12)
C1 Ti C5 C6 53.74(12)
C12 Ti C5 C6 -76.78(13)
C8 Ti C5 C6 -80.63(19)
C9 Ti C5 C6 -148.79(13)
C11 Ti C5 C6 -106.56(12)
C10 Ti C5 C6 -140.02(11)
C6 Ti C5 C4 -143.87(19)
C3 Ti C5 C4 -22.22(12)
C7 Ti C5 C4 -120.82(14)
C2 Ti C5 C4 -53.34(14)
C1 Ti C5 C4 -90.13(14)
C12 Ti C5 C4 139.35(12)
C8 Ti C5 C4 135.51(14)
C9 Ti C5 C4 67.34(17)
C11 Ti C5 C4 109.58(13)
C10 Ti C5 C4 76.12(14)
C4 C5 C6 C7 -1.4(3)
Ti C5 C6 C7 -47.06(18)
C4 C5 C6 Ti 45.7(2)
C4 Ti C6 C5 -22.31(12)
C3 Ti C6 C5 -53.22(12)
C7 Ti C6 C5 -142.59(18)
C2 Ti C6 C5 -90.44(12)
C1 Ti C6 C5 -120.78(13)
C12 Ti C6 C5 116.16(12)
C8 Ti C6 C5 142.55(12)
C9 Ti C6 C5 99.4(2)
C11 Ti C6 C5 79.24(12)
C10 Ti C6 C5 56.17(15)
C5 Ti C6 C7 142.59(18)
C4 Ti C6 C7 120.28(13)
C3 Ti C6 C7 89.37(12)
C2 Ti C6 C7 52.16(12)
C1 Ti C6 C7 21.82(12)
C12 Ti C6 C7 -101.25(12)
C8 Ti C6 C7 -74.86(14)
C9 Ti C6 C7 -118.0(2)
C11 Ti C6 C7 -138.17(12)
C10 Ti C6 C7 -161.24(11)
C2 C1 C7 C6 0.7(3)
Ti C1 C7 C6 45.35(18)
C2 C1 C7 Ti -44.64(17)
C5 C6 C7 C1 1.1(3)
Ti C6 C7 C1 -45.77(18)
C5 C6 C7 Ti 46.90(18)
C5 Ti C7 C1 121.25(12)
C4 Ti C7 C1 89.89(11)
C6 Ti C7 C1 144.26(17)
C3 Ti C7 C1 52.81(11)
C2 Ti C7 C1 21.73(10)
C12 Ti C7 C1 -126.59(10)
C8 Ti C7 C1 -88.22(12)
C9 Ti C7 C1 -68.20(18)
C11 Ti C7 C1 -159.73(10)
C10 Ti C7 C1 -158.4(2)
C5 Ti C7 C6 -23.01(12)
C4 Ti C7 C6 -54.37(13)
C3 Ti C7 C6 -91.45(12)
C2 Ti C7 C6 -122.53(13)
C1 Ti C7 C6 -144.26(17)
C12 Ti C7 C6 89.15(12)
C8 Ti C7 C6 127.52(12)
C9 Ti C7 C6 147.54(14)
C11 Ti C7 C6 56.01(14)
C10 Ti C7 C6 57.3(3)
N1 Li C8 C12 -94.4(2)
N3 Li C8 C12 50.5(3)
N2 Li C8 C12 163.75(16)
N1 Li C8 C9 69.1(2)
N3 Li C8 C9 -146.11(16)
N2 Li C8 C9 -32.8(2)
N1 Li C8 Ti 164.33(12)
N3 Li C8 Ti -50.8(2)
N2 Li C8 Ti 62.5(2)
C5 Ti C8 C12 5.8(2)
C4 Ti C8 C12 97.9(2)
C6 Ti C8 C12 -46.78(14)
C3 Ti C8 C12 155.71(11)
C7 Ti C8 C12 -86.54(12)
C2 Ti C8 C12 -164.35(11)
C1 Ti C8 C12 -125.43(11)
C9 Ti C8 C12 111.34(14)
C11 Ti C8 C12 35.63(10)
C10 Ti C8 C12 75.79(11)
C5 Ti C8 C9 -105.52(18)
C4 Ti C8 C9 -13.4(2)
C6 Ti C8 C9 -158.12(11)
C3 Ti C8 C9 44.37(14)
C7 Ti C8 C9 162.12(11)
C2 Ti C8 C9 84.31(11)
C1 Ti C8 C9 123.23(11)
C12 Ti C8 C9 -111.34(14)
C11 Ti C8 C9 -75.71(11)
C10 Ti C8 C9 -35.55(10)
C5 Ti C8 Li 134.33(18)
C4 Ti C8 Li -133.60(19)
C6 Ti C8 Li 81.73(17)
C3 Ti C8 Li -75.79(18)
C7 Ti C8 Li 41.96(18)
C2 Ti C8 Li -35.84(18)
C1 Ti C8 Li 3.08(18)
C12 Ti C8 Li 128.5(2)
C9 Ti C8 Li -120.2(2)
C11 Ti C8 Li 164.14(18)
C10 Ti C8 Li -155.71(18)
C12 C8 C9 C10 -1.41(18)
Li C8 C9 C10 -168.60(15)
Ti C8 C9 C10 63.82(12)
C12 C8 C9 Ti -65.24(10)
Li C8 C9 Ti 127.58(15)
C5 Ti C9 C10 14.44(18)
C4 Ti C9 C10 54.06(13)
C6 Ti C9 C10 -60.1(3)
C3 Ti C9 C10 91.52(12)
C7 Ti C9 C10 -151.11(14)
C2 Ti C9 C10 130.27(11)
C1 Ti C9 C10 166.91(11)
C12 Ti C9 C10 -79.18(12)
C8 Ti C9 C10 -119.47(15)
C11 Ti C9 C10 -37.00(10)
C5 Ti C9 C8 133.91(13)
C4 Ti C9 C8 173.53(10)
C6 Ti C9 C8 59.4(3)
C3 Ti C9 C8 -149.01(10)
C7 Ti C9 C8 -31.65(18)
C2 Ti C9 C8 -110.26(10)
C1 Ti C9 C8 -73.63(13)
C12 Ti C9 C8 40.28(9)
C11 Ti C9 C8 82.47(11)
C10 Ti C9 C8 119.47(15)
C8 C9 C10 C11 0.9(2)
Ti C9 C10 C11 63.37(13)
C8 C9 C10 Ti -62.43(12)
C5 Ti C10 C11 73.16(12)
C4 Ti C10 C11 109.36(12)
C6 Ti C10 C11 41.59(15)
C3 Ti C10 C11 146.04(11)
C7 Ti C10 C11 -1.8(3)
C2 Ti C10 C11 178.04(10)
C1 Ti C10 C11 -146.06(18)
C12 Ti C10 C11 -37.74(11)
C8 Ti C10 C11 -79.88(11)
C9 Ti C10 C11 -116.10(16)
C5 Ti C10 C9 -170.74(12)
C4 Ti C10 C9 -134.54(12)
C6 Ti C10 C9 157.69(12)
C3 Ti C10 C9 -97.86(12)
C7 Ti C10 C9 114.3(2)
C2 Ti C10 C9 -65.86(13)
C1 Ti C10 C9 -30.0(2)
C12 Ti C10 C9 78.36(12)
C8 Ti C10 C9 36.22(11)
C11 Ti C10 C9 116.10(16)
C9 C10 C11 C12 0.0(2)
Ti C10 C11 C12 61.96(12)
C9 C10 C11 Ti -61.99(12)
C5 Ti C11 C10 -113.09(12)
C4 Ti C11 C10 -76.83(12)
C6 Ti C11 C10 -149.62(12)
C3 Ti C11 C10 -45.72(14)
C7 Ti C11 C10 179.35(11)
C2 Ti C11 C10 -5.1(3)
C1 Ti C11 C10 142.84(18)
C12 Ti C11 C10 116.41(15)
C8 Ti C11 C10 80.24(12)
C9 Ti C11 C10 37.90(11)
C5 Ti C11 C12 130.50(12)
C4 Ti C11 C12 166.76(11)
C6 Ti C11 C12 93.98(11)
C3 Ti C11 C12 -162.13(11)
C7 Ti C11 C12 62.94(12)
C2 Ti C11 C12 -121.5(2)
C1 Ti C11 C12 26.4(2)
C8 Ti C11 C12 -36.17(10)
C9 Ti C11 C12 -78.51(12)
C10 Ti C11 C12 -116.41(15)
C10 C11 C12 C8 -0.9(2)
Ti C11 C12 C8 62.73(12)
C10 C11 C12 Ti -63.62(13)
C9 C8 C12 C11 1.39(18)
Li C8 C12 C11 167.42(15)
Ti C8 C12 C11 -63.95(12)
C9 C8 C12 Ti 65.35(10)
Li C8 C12 Ti -128.63(17)
C5 Ti C12 C11 -57.61(13)
C4 Ti C12 C11 -19.99(16)
C6 Ti C12 C11 -94.75(11)
C3 Ti C12 C11 48.8(3)
C7 Ti C12 C11 -133.15(11)
C2 Ti C12 C11 148.36(15)
C1 Ti C12 C11 -169.08(11)
C8 Ti C12 C11 119.40(15)
C9 Ti C12 C11 78.98(11)
C10 Ti C12 C11 36.83(10)
C5 Ti C12 C8 -177.01(11)
C4 Ti C12 C8 -139.39(12)
C6 Ti C12 C8 145.85(11)
C3 Ti C12 C8 -70.6(3)
C7 Ti C12 C8 107.45(11)
C2 Ti C12 C8 28.96(19)
C1 Ti C12 C8 71.52(12)
C9 Ti C12 C8 -40.42(10)
C11 Ti C12 C8 -119.40(15)
C10 Ti C12 C8 -82.57(11)
C13 N1 C15 C16 167.99(16)
C14 N1 C15 C16 -71.53(18)
Li N1 C15 C16 40.67(19)
C17 N2 C16 C15 159.05(15)
C18 N2 C16 C15 -77.34(18)
Li N2 C16 C15 33.44(18)
N1 C15 C16 N2 -52.67(19)
C17 N2 C18 C19 -89.00(18)
C16 N2 C18 C19 147.18(15)
Li N2 C18 C19 34.27(17)
C21 N3 C19 C18 -78.09(19)
C20 N3 C19 C18 161.97(15)
Li N3 C19 C18 52.23(17)
N2 C18 C19 N3 -64.3(2)
